data_2243636
loop_
_publ_author_name
'Kachi-Terajima, Chihiro'
'Kimura, Norihisa'

_publ_section_title
;
 Crystal structures of two isotypic lanthanide(III) complexes:
 triaqua[2,6-diacetylpyridine
 bis(benzoylhydrazone)]methanollanthanide(III) trichloride methanol
 disolvates (<i>Ln</i>^III^ = Tb and Dy)
;
_journal_coeditor_code SU5429
_journal_issue 4
_journal_name_full 'Acta Crystallographica Section E'
_journal_page_first 535
_journal_page_last 538
_journal_paper_doi 10.1107/S2056989018004103
_journal_volume 74
_journal_year 2018
_chemical_formula_iupac '[Dy (C23 H21 N5 O2) (C H4 O) (H2 O)3)] Cl3, 2C H4 O'
_chemical_formula_moiety 'C24 H31 Dy N5 O6 3+, 3Cl -, 2C H4 O'
_chemical_formula_sum 'C26 H39 Cl3 Dy N5 O8'
_chemical_formula_weight 818.47
_chemical_name_systematic
;Triaqua[2,6-diacetylpyridine bis(benzoylhydrazone)]methanoldysprosium(III)
trichloride methanol disolvate
;
_space_group_crystal_system triclinic
_space_group_IT_number 2
_space_group_name_Hall '-P 1'
_space_group_name_H-M_alt 'P -1'
_atom_sites_solution_hydrogens mixed
_atom_sites_solution_primary direct
_atom_sites_solution_secondary difmap
_audit_creation_method SHELXL-2014/7
_cell_angle_alpha 87.0620(10)
_cell_angle_beta 88.8100(10)
_cell_angle_gamma 82.0680(10)
_cell_formula_units_Z 2
_cell_length_a 8.9852(7)
_cell_length_b 12.6242(10)
_cell_length_c 14.3887(12)
_cell_measurement_reflns_used 7204
_cell_measurement_temperature 100
_cell_measurement_theta_max 30.49
_cell_measurement_theta_min 2.21
_cell_volume 1614.2(2)
_computing_cell_refinement
;
SAINT (Bruker, 2014)
;
_computing_data_collection
;
SMART (Bruker, 2014)
;
_computing_data_reduction
;
SAINT (Bruker, 2014)
;
_computing_molecular_graphics
;
SHELXTL (Sheldrick, 2008) and Mercury (Macrae <i>et al.</i>,
2008)
;
_computing_publication_material
;
SHELXTL (Sheldrick, 2008)
;
_computing_structure_refinement
;
SHELXL2014 (Sheldrick, 2015b)
;
_computing_structure_solution
;
SHELXT2014 (Sheldrick, 2015a)
;
_diffrn_ambient_temperature 100
_diffrn_detector_area_resol_mean 8.366
_diffrn_measured_fraction_theta_full 0.992
_diffrn_measured_fraction_theta_max 0.884
_diffrn_measurement_device_type 'Bruker SMART APEX CCD'
_diffrn_measurement_method 'phi and omega scans'
_diffrn_radiation_type MoK\a
_diffrn_radiation_wavelength 0.71073
_diffrn_reflns_av_R_equivalents 0.0207
_diffrn_reflns_limit_h_max 9
_diffrn_reflns_limit_h_min -12
_diffrn_reflns_limit_k_max 18
_diffrn_reflns_limit_k_min -17
_diffrn_reflns_limit_l_max 17
_diffrn_reflns_limit_l_min -20
_diffrn_reflns_number 13359
_diffrn_reflns_theta_full 25.242
_diffrn_reflns_theta_max 30.774
_diffrn_reflns_theta_min 2.212
_exptl_absorpt_coefficient_mu 2.616
_exptl_absorpt_correction_T_max 0.7800
_exptl_absorpt_correction_T_min 0.5610
_exptl_absorpt_correction_type multi-scan
_exptl_absorpt_process_details
;
(SADABS; Bruker, 2014)
;
_exptl_crystal_colour colorless
_exptl_crystal_density_diffrn 1.684
_exptl_crystal_description plate
_exptl_crystal_F_000 822
_exptl_crystal_size_max 0.250
_exptl_crystal_size_mid 0.150
_exptl_crystal_size_min 0.100
_refine_diff_density_max 1.731
_refine_diff_density_min -0.786
_refine_ls_extinction_method none
_refine_ls_goodness_of_fit_ref 1.039
_refine_ls_hydrogen_treatment mixed
_refine_ls_matrix_type full
_refine_ls_number_parameters 429
_refine_ls_number_reflns 8915
_refine_ls_number_restraints 1
_refine_ls_restrained_S_all 1.039
_refine_ls_R_factor_all 0.0349
_refine_ls_R_factor_gt 0.0301
_refine_ls_shift/su_max 0.001
_refine_ls_shift/su_mean 0.000
_refine_ls_structure_factor_coef Fsqd
_refine_ls_weighting_details 'w=1/[\s^2^(Fo^2^)+(0.0355P)^2^+0.3922P] where P=(Fo^2^+2Fc^2^)/3'
_refine_ls_weighting_scheme calc
_refine_ls_wR_factor_gt 0.0709
_refine_ls_wR_factor_ref 0.0728
_reflns_number_gt 8062
_reflns_number_total 8915
_reflns_threshold_expression 'I > 2\s(I)'
_cod_data_source_file su5429sup1.cif
_cod_data_source_block DyDAPBH2
_cod_database_code 2243636
_shelx_space_group_comment
;
The symmetry employed for this shelxl refinement is uniquely defined
by the following loop, which should always be used as a source of
symmetry information in preference to the above space-group names.
They are only intended as comments.
;
_shelx_estimated_absorpt_t_min 0.561
_shelx_estimated_absorpt_t_max 0.780

loop_
_space_group_symop_operation_xyz
'x, y, z'
'-x, -y, -z'

loop_
_atom_site_type_symbol
_atom_site_label
_atom_site_fract_x
_atom_site_fract_y
_atom_site_fract_z
_atom_site_U_iso_or_equiv
_atom_site_adp_type
_atom_site_calc_flag
_atom_site_occupancy
_atom_site_disorder_assembly
_atom_site_disorder_group
C C1 0.3923(3) -0.1799(2) 0.27938(19) 0.0130(5) Uani d 1 . .
C C2 0.4831(3) -0.2781(2) 0.3189(2) 0.0138(5) Uani d 1 . .
C C3 0.6283(3) -0.2700(2) 0.3466(2) 0.0184(6) Uani d 1 . .
H H3 0.6686 -0.2047 0.3354 0.022 Uiso calc 1 . .
C C4 0.7142(4) -0.3572(2) 0.3906(2) 0.0242(7) Uani d 1 . .
H H4 0.8129 -0.3516 0.4102 0.029 Uiso calc 1 . .
C C5 0.6554(4) -0.4525(2) 0.4057(2) 0.0237(7) Uani d 1 . .
H H5 0.7141 -0.5122 0.4361 0.028 Uiso calc 1 . .
C C6 0.5134(4) -0.4617(2) 0.3774(2) 0.0213(6) Uani d 1 . .
H H6 0.4748 -0.5278 0.3869 0.026 Uiso calc 1 . .
C C7 0.4259(3) -0.3743(2) 0.3347(2) 0.0183(6) Uani d 1 . .
H H7 0.3266 -0.3802 0.3163 0.022 Uiso calc 1 . .
C C8 0.0387(3) -0.0891(2) 0.1879(2) 0.0128(5) Uani d 1 . .
C C9 -0.0519(3) -0.1800(2) 0.1998(2) 0.0192(6) Uani d 1 . .
H H9A -0.0096 -0.2300 0.2499 0.029 Uiso calc 1 . .
H H9B -0.0494 -0.2174 0.1417 0.029 Uiso calc 1 . .
H H9C -0.1561 -0.1521 0.2157 0.029 Uiso calc 1 . .
C C10 -0.0273(3) 0.0146(2) 0.1440(2) 0.0137(5) Uani d 1 . .
C C11 -0.1621(3) 0.0250(2) 0.0962(2) 0.0191(6) Uani d 1 . .
H H11 -0.2207 -0.0322 0.0979 0.023 Uiso calc 1 . .
C C12 -0.2094(3) 0.1199(2) 0.0463(2) 0.0202(6) Uani d 1 . .
H H12 -0.3020 0.1293 0.0142 0.024 Uiso calc 1 . .
C C13 -0.1196(3) 0.2009(2) 0.0437(2) 0.0178(6) Uani d 1 . .
H H13 -0.1474 0.2654 0.0075 0.021 Uiso calc 1 . .
C C14 0.0122(3) 0.1862(2) 0.0949(2) 0.0131(5) Uani d 1 . .
C C15 0.1153(3) 0.2686(2) 0.09186(19) 0.0125(5) Uani d 1 . .
C C16 0.0853(3) 0.3676(2) 0.0306(2) 0.0185(6) Uani d 1 . .
H H16A 0.1581 0.3641 -0.0212 0.028 Uiso calc 1 . .
H H16B 0.0947 0.4301 0.0666 0.028 Uiso calc 1 . .
H H16C -0.0167 0.3737 0.0061 0.028 Uiso calc 1 . .
C C17 0.4641(3) 0.2816(2) 0.1881(2) 0.0137(5) Uani d 1 . .
C C18 0.5818(3) 0.3531(2) 0.1874(2) 0.0156(5) Uani d 1 . .
C C19 0.5607(3) 0.4565(2) 0.1457(2) 0.0208(6) Uani d 1 . .
H H19 0.4693 0.4824 0.1150 0.025 Uiso calc 1 . .
C C20 0.6734(4) 0.5213(3) 0.1491(2) 0.0241(7) Uani d 1 . .
H H20 0.6586 0.5921 0.1220 0.029 Uiso calc 1 . .
C C21 0.8072(4) 0.4819(3) 0.1924(2) 0.0231(7) Uani d 1 . .
H H21 0.8852 0.5255 0.1938 0.028 Uiso calc 1 . .
C C22 0.8286(3) 0.3798(3) 0.2334(2) 0.0225(6) Uani d 1 . .
H H22 0.9212 0.3538 0.2627 0.027 Uiso calc 1 . .
C C23 0.7156(3) 0.3146(2) 0.2322(2) 0.0179(6) Uani d 1 . .
H H23 0.7297 0.2450 0.2616 0.022 Uiso calc 1 . .
C C24 0.4765(4) 0.1551(3) 0.4457(2) 0.0251(7) Uani d 1 . .
H H24A 0.3806 0.1913 0.4692 0.038 Uiso calc 1 . .
H H24B 0.5274 0.2064 0.4078 0.038 Uiso calc 1 . .
H H24C 0.5401 0.1266 0.4982 0.038 Uiso calc 1 . .
C C25 0.9067(4) 0.5157(3) 0.6162(3) 0.0275(7) Uani d 1 . .
H H25A 0.9237 0.5649 0.5634 0.041 Uiso calc 1 . .
H H25B 0.8635 0.4546 0.5940 0.041 Uiso calc 1 . .
H H25C 1.0026 0.4901 0.6465 0.041 Uiso calc 1 . .
C C26 0.1282(4) 0.7637(3) 0.5053(3) 0.0318(8) Uani d 1 . .
H H26A 0.1511 0.8275 0.5350 0.048 Uiso calc 1 . .
H H26B 0.1705 0.7626 0.4419 0.048 Uiso calc 1 . .
H H26C 0.1721 0.6994 0.5413 0.048 Uiso calc 1 . .
Cl Cl1 0.58557(8) 0.81884(5) 0.06449(5) 0.01935(14) Uani d 1 . .
Cl Cl2 0.18964(8) 0.58963(6) 0.15245(5) 0.02133(15) Uani d 1 . .
Cl Cl3 0.18672(8) 0.02676(6) 0.60011(6) 0.02261(15) Uani d 1 . .
Dy Dy1 0.29156(2) 0.07637(2) 0.24991(2) 0.01098(4) Uani d 1 . .
H H3S 0.525(3) 0.029(3) 0.387(3) 0.038(12) Uiso d 1 . .
H H7S 0.804(4) 0.539(3) 0.729(3) 0.024(11) Uiso d 1 . .
H H8S -0.063(6) 0.819(4) 0.476(4) 0.058(17) Uiso d 1 . .
H H4SA 0.167(5) 0.019(3) 0.431(3) 0.028(11) Uiso d 1 . .
H H5SA 0.126(5) 0.206(3) 0.377(3) 0.034(12) Uiso d 1 . .
H H6SA 0.452(4) -0.024(3) 0.106(3) 0.025(11) Uiso d 1 . .
H H4SB 0.069(5) 0.011(3) 0.379(3) 0.026(11) Uiso d 1 . .
H H5SB 0.190(6) 0.276(4) 0.327(4) 0.061(17) Uiso d 1 . .
H H6SB 0.406(4) 0.064(3) 0.071(2) 0.006(9) Uiso d 1 . .
N N1 0.2557(3) -0.18801(18) 0.24483(17) 0.0147(5) Uani d 1 . .
H H1A 0.2196 -0.2493 0.2440 0.018 Uiso calc 1 . .
N N2 0.1772(3) -0.09208(18) 0.21085(17) 0.0142(5) Uani d 1 . .
N N3 0.0566(3) 0.09572(18) 0.14657(17) 0.0126(4) Uani d 1 . .
N N4 0.2328(3) 0.24374(18) 0.14232(17) 0.0132(4) Uani d 1 . .
N N5 0.3360(3) 0.31481(19) 0.14179(18) 0.0152(5) Uani d 1 . .
H H5A 0.3192 0.3784 0.1129 0.018 Uiso calc 1 . .
O O1 0.4364(2) -0.09136(15) 0.28269(15) 0.0154(4) Uani d 1 . .
O O2 0.4808(2) 0.19244(16) 0.23072(15) 0.0182(4) Uani d 1 . .
O O3 0.4493(2) 0.06843(16) 0.38954(15) 0.0168(4) Uani d 1 . .
O O4 0.1507(3) 0.00937(18) 0.38004(17) 0.0188(4) Uani d 1 . .
O O5 0.1698(3) 0.22245(18) 0.33018(16) 0.0188(4) Uani d 1 . .
O O6 0.4048(3) 0.0315(2) 0.10881(18) 0.0217(5) Uani d 1 . .
O O7 0.8064(3) 0.56962(18) 0.6807(2) 0.0279(5) Uani d 1 . .
O O8 -0.0309(3) 0.7659(2) 0.50160(19) 0.0277(5) Uani d 1 . .

loop_
_atom_site_aniso_label
_atom_site_aniso_U_11
_atom_site_aniso_U_22
_atom_site_aniso_U_33
_atom_site_aniso_U_12
_atom_site_aniso_U_13
_atom_site_aniso_U_23
C1 0.0137(13) 0.0129(12) 0.0126(13) -0.0026(10) 0.0019(10) -0.0017(10)
C2 0.0163(13) 0.0100(12) 0.0150(13) -0.0015(10) -0.0015(10) 0.0002(10)
C3 0.0185(14) 0.0142(13) 0.0232(16) -0.0042(11) -0.0026(11) -0.0003(11)
C4 0.0193(15) 0.0196(15) 0.0332(19) 0.0011(12) -0.0074(13) -0.0029(13)
C5 0.0287(17) 0.0162(14) 0.0240(17) 0.0048(12) -0.0069(13) 0.0028(12)
C6 0.0265(16) 0.0132(13) 0.0242(17) -0.0038(11) 0.0000(12) 0.0030(12)
C7 0.0190(14) 0.0170(14) 0.0201(15) -0.0067(11) -0.0032(11) 0.0007(11)
C8 0.0128(13) 0.0104(12) 0.0152(13) -0.0015(9) 0.0006(10) -0.0021(10)
C9 0.0160(14) 0.0136(13) 0.0289(17) -0.0064(11) 0.0007(12) -0.0001(12)
C10 0.0126(13) 0.0128(12) 0.0161(14) -0.0031(10) -0.0013(10) -0.0014(10)
C11 0.0167(14) 0.0154(13) 0.0261(16) -0.0050(11) -0.0046(11) -0.0012(12)
C12 0.0146(14) 0.0200(14) 0.0265(17) -0.0038(11) -0.0063(11) 0.0009(12)
C13 0.0171(14) 0.0155(13) 0.0198(15) 0.0007(11) -0.0061(11) 0.0024(11)
C14 0.0142(13) 0.0105(12) 0.0146(13) -0.0019(10) -0.0005(10) -0.0007(10)
C15 0.0137(13) 0.0110(12) 0.0127(13) -0.0007(9) 0.0004(10) -0.0019(10)
C16 0.0203(15) 0.0120(13) 0.0236(16) -0.0054(11) -0.0061(12) 0.0051(11)
C17 0.0133(13) 0.0130(12) 0.0152(14) -0.0033(10) 0.0011(10) -0.0006(10)
C18 0.0128(13) 0.0163(13) 0.0185(14) -0.0041(10) 0.0019(10) -0.0028(11)
C19 0.0153(14) 0.0182(14) 0.0290(17) -0.0044(11) 0.0005(12) 0.0027(12)
C20 0.0238(16) 0.0179(14) 0.0315(18) -0.0091(12) 0.0042(13) 0.0042(13)
C21 0.0179(15) 0.0249(16) 0.0291(18) -0.0110(12) 0.0078(12) -0.0063(13)
C22 0.0117(14) 0.0304(17) 0.0261(17) -0.0046(12) -0.0009(11) -0.0051(13)
C23 0.0151(14) 0.0179(14) 0.0214(15) -0.0042(11) -0.0001(11) -0.0016(11)
C24 0.0273(17) 0.0250(16) 0.0246(17) -0.0059(13) -0.0059(13) -0.0078(13)
C25 0.0276(18) 0.0260(17) 0.0298(19) -0.0058(13) 0.0024(14) -0.0051(14)
C26 0.0294(19) 0.0232(16) 0.042(2) -0.0022(14) 0.0068(16) -0.0011(15)
Cl1 0.0215(3) 0.0153(3) 0.0201(4) 0.0007(3) 0.0019(3) 0.0010(3)
Cl2 0.0219(4) 0.0179(3) 0.0246(4) -0.0033(3) -0.0068(3) -0.0004(3)
Cl3 0.0184(3) 0.0265(4) 0.0237(4) -0.0050(3) 0.0007(3) -0.0035(3)
Dy1 0.01102(6) 0.00864(6) 0.01337(7) -0.00194(4) -0.00055(4) 0.00032(4)
N1 0.0149(11) 0.0099(10) 0.0194(13) -0.0026(8) -0.0030(9) 0.0014(9)
N2 0.0167(12) 0.0105(10) 0.0154(12) -0.0017(9) -0.0031(9) -0.0002(9)
N3 0.0127(11) 0.0108(10) 0.0146(12) -0.0020(8) -0.0019(9) -0.0013(9)
N4 0.0127(11) 0.0105(10) 0.0167(12) -0.0028(8) -0.0008(9) 0.0009(9)
N5 0.0152(12) 0.0108(10) 0.0200(13) -0.0039(9) -0.0041(9) 0.0027(9)
O1 0.0145(10) 0.0109(9) 0.0213(11) -0.0031(7) -0.0029(8) -0.0019(8)
O2 0.0146(10) 0.0142(9) 0.0259(12) -0.0034(8) -0.0037(8) 0.0040(8)
O3 0.0172(11) 0.0143(10) 0.0192(11) -0.0022(8) -0.0036(8) -0.0035(8)
O4 0.0186(12) 0.0211(11) 0.0181(12) -0.0082(9) 0.0020(9) 0.0000(9)
O5 0.0241(12) 0.0130(10) 0.0181(11) -0.0004(8) 0.0071(9) 0.0016(9)
O6 0.0306(13) 0.0151(11) 0.0179(12) -0.0001(10) 0.0056(9) 0.0031(10)
O7 0.0355(14) 0.0161(11) 0.0316(15) -0.0042(10) 0.0083(11) 0.0005(10)
O8 0.0306(13) 0.0260(13) 0.0272(14) -0.0070(10) 0.0048(10) 0.0000(11)

loop_
_atom_type_symbol
_atom_type_description
_atom_type_scat_dispersion_real
_atom_type_scat_dispersion_imag
_atom_type_scat_source
C C 0.0033 0.0016 'International Tables Vol C Tables 4.2.6.8 and 6.1.1.4'
H H 0.0000 0.0000 'International Tables Vol C Tables 4.2.6.8 and 6.1.1.4'
N N 0.0061 0.0033 'International Tables Vol C Tables 4.2.6.8 and 6.1.1.4'
O O 0.0106 0.0060 'International Tables Vol C Tables 4.2.6.8 and 6.1.1.4'
Cl Cl 0.1484 0.1585 'International Tables Vol C Tables 4.2.6.8 and 6.1.1.4'
Dy Dy -0.1892 4.4098 'International Tables Vol C Tables 4.2.6.8 and 6.1.1.4'

loop_
_geom_angle_atom_site_label_1
_geom_angle_atom_site_label_2
_geom_angle_atom_site_label_3
_geom_angle_site_symmetry_1
_geom_angle_site_symmetry_3
_geom_angle
_geom_angle_publ_flag
O1 C1 N1 . . 120.6(3) ?
O1 C1 C2 . . 120.9(3) ?
N1 C1 C2 . . 118.4(2) ?
C7 C2 C3 . . 119.5(3) ?
C7 C2 C1 . . 122.8(3) ?
C3 C2 C1 . . 117.5(2) ?
C4 C3 C2 . . 120.0(3) ?
C4 C3 H3 . . 120.0 ?
C2 C3 H3 . . 120.0 ?
C5 C4 C3 . . 119.7(3) ?
C5 C4 H4 . . 120.1 ?
C3 C4 H4 . . 120.1 ?
C6 C5 C4 . . 120.6(3) ?
C6 C5 H5 . . 119.7 ?
C4 C5 H5 . . 119.7 ?
C5 C6 C7 . . 119.9(3) ?
C5 C6 H6 . . 120.0 ?
C7 C6 H6 . . 120.0 ?
C6 C7 C2 . . 120.2(3) ?
C6 C7 H7 . . 119.9 ?
C2 C7 H7 . . 119.9 ?
N2 C8 C10 . . 113.6(2) ?
N2 C8 C9 . . 125.8(3) ?
C10 C8 C9 . . 120.5(2) ?
C8 C9 H9A . . 109.5 ?
C8 C9 H9B . . 109.5 ?
H9A C9 H9B . . 109.5 ?
C8 C9 H9C . . 109.5 ?
H9A C9 H9C . . 109.5 ?
H9B C9 H9C . . 109.5 ?
N3 C10 C11 . . 122.3(3) ?
N3 C10 C8 . . 116.2(2) ?
C11 C10 C8 . . 121.3(2) ?
C12 C11 C10 . . 119.0(3) ?
C12 C11 H11 . . 120.5 ?
C10 C11 H11 . . 120.5 ?
C11 C12 C13 . . 119.0(3) ?
C11 C12 H12 . . 120.5 ?
C13 C12 H12 . . 120.5 ?
C12 C13 C14 . . 119.0(3) ?
C12 C13 H13 . . 120.5 ?
C14 C13 H13 . . 120.5 ?
N3 C14 C13 . . 122.5(2) ?
N3 C14 C15 . . 116.2(2) ?
C13 C14 C15 . . 121.3(3) ?
N4 C15 C14 . . 114.3(2) ?
N4 C15 C16 . . 124.5(2) ?
C14 C15 C16 . . 121.1(2) ?
C15 C16 H16A . . 109.5 ?
C15 C16 H16B . . 109.5 ?
H16A C16 H16B . . 109.5 ?
C15 C16 H16C . . 109.5 ?
H16A C16 H16C . . 109.5 ?
H16B C16 H16C . . 109.5 ?
O2 C17 N5 . . 119.6(2) ?
O2 C17 C18 . . 121.6(3) ?
N5 C17 C18 . . 118.8(2) ?
C23 C18 C19 . . 120.2(3) ?
C23 C18 C17 . . 117.4(3) ?
C19 C18 C17 . . 122.4(3) ?
C20 C19 C18 . . 120.1(3) ?
C20 C19 H19 . . 120.0 ?
C18 C19 H19 . . 120.0 ?
C21 C20 C19 . . 119.4(3) ?
C21 C20 H20 . . 120.3 ?
C19 C20 H20 . . 120.3 ?
C22 C21 C20 . . 120.7(3) ?
C22 C21 H21 . . 119.7 ?
C20 C21 H21 . . 119.7 ?
C21 C22 C23 . . 120.6(3) ?
C21 C22 H22 . . 119.7 ?
C23 C22 H22 . . 119.7 ?
C18 C23 C22 . . 119.0(3) ?
C18 C23 H23 . . 120.5 ?
C22 C23 H23 . . 120.5 ?
O3 C24 H24A . . 109.5 ?
O3 C24 H24B . . 109.5 ?
H24A C24 H24B . . 109.5 ?
O3 C24 H24C . . 109.5 ?
H24A C24 H24C . . 109.5 ?
H24B C24 H24C . . 109.5 ?
O7 C25 H25A . . 109.5 ?
O7 C25 H25B . . 109.5 ?
H25A C25 H25B . . 109.5 ?
O7 C25 H25C . . 109.5 ?
H25A C25 H25C . . 109.5 ?
H25B C25 H25C . . 109.5 ?
O8 C26 H26A . . 109.5 ?
O8 C26 H26B . . 109.5 ?
H26A C26 H26B . . 109.5 ?
O8 C26 H26C . . 109.5 ?
H26A C26 H26C . . 109.5 ?
H26B C26 H26C . . 109.5 ?
O6 Dy1 O5 . . 142.37(9) ?
O6 Dy1 O1 . . 75.91(8) ?
O5 Dy1 O1 . . 139.05(8) ?
O6 Dy1 O2 . . 76.31(8) ?
O5 Dy1 O2 . . 81.41(8) ?
O1 Dy1 O2 . . 102.05(7) ?
O6 Dy1 O4 . . 143.55(8) ?
O5 Dy1 O4 . . 71.08(8) ?
O1 Dy1 O4 . . 79.30(8) ?
O2 Dy1 O4 . . 135.51(8) ?
O6 Dy1 O3 . . 118.98(8) ?
O5 Dy1 O3 . . 78.77(8) ?
O1 Dy1 O3 . . 65.49(7) ?
O2 Dy1 O3 . . 68.35(7) ?
O4 Dy1 O3 . . 72.39(8) ?
O6 Dy1 N4 . . 74.67(8) ?
O5 Dy1 N4 . . 68.20(8) ?
O1 Dy1 N4 . . 149.36(7) ?
O2 Dy1 N4 . . 62.61(7) ?
O4 Dy1 N4 . . 130.72(8) ?
O3 Dy1 N4 . . 123.55(7) ?
O6 Dy1 N2 . . 76.91(8) ?
O5 Dy1 N2 . . 126.14(8) ?
O1 Dy1 N2 . . 62.53(7) ?
O2 Dy1 N2 . . 151.76(8) ?
O4 Dy1 N2 . . 68.03(8) ?
O3 Dy1 N2 . . 118.59(7) ?
N4 Dy1 N2 . . 117.86(7) ?
O6 Dy1 N3 . . 80.29(8) ?
O5 Dy1 N3 . . 86.94(8) ?
O1 Dy1 N3 . . 121.65(7) ?
O2 Dy1 N3 . . 122.71(7) ?
O4 Dy1 N3 . . 90.64(8) ?
O3 Dy1 N3 . . 160.57(7) ?
N4 Dy1 N3 . . 60.99(7) ?
N2 Dy1 N3 . . 60.48(7) ?
C1 N1 N2 . . 114.6(2) ?
C1 N1 H1A . . 122.7 ?
N2 N1 H1A . . 122.7 ?
C8 N2 N1 . . 119.1(2) ?
C8 N2 Dy1 . . 122.84(18) ?
N1 N2 Dy1 . . 114.88(16) ?
C14 N3 C10 . . 117.9(2) ?
C14 N3 Dy1 . . 121.69(17) ?
C10 N3 Dy1 . . 120.38(18) ?
C15 N4 N5 . . 117.9(2) ?
C15 N4 Dy1 . . 126.39(18) ?
N5 N4 Dy1 . . 115.65(17) ?
C17 N5 N4 . . 116.2(2) ?
C17 N5 H5A . . 121.9 ?
N4 N5 H5A . . 121.9 ?
C1 O1 Dy1 . . 125.95(18) ?
C17 O2 Dy1 . . 125.06(18) ?
C24 O3 Dy1 . . 128.33(19) ?
C24 O3 H3S . . 107(3) ?
Dy1 O3 H3S . . 115(3) ?
Dy1 O4 H4SA . . 122(3) ?
Dy1 O4 H4SB . . 122(3) ?
H4SA O4 H4SB . . 104(4) ?
Dy1 O5 H5SA . . 115(3) ?
Dy1 O5 H5SB . . 125(4) ?
H5SA O5 H5SB . . 116(5) ?
Dy1 O6 H6SA . . 118(3) ?
Dy1 O6 H6SB . . 126(3) ?
H6SA O6 H6SB . . 116(4) ?
C25 O7 H7S . . 114(3) ?
C26 O8 H8S . . 107(4) ?

loop_
_geom_bond_atom_site_label_1
_geom_bond_atom_site_label_2
_geom_bond_site_symmetry_2
_geom_bond_distance
_geom_bond_publ_flag
C1 O1 . 1.239(3) ?
C1 N1 . 1.352(4) ?
C1 C2 . 1.481(4) ?
C2 C7 . 1.388(4) ?
C2 C3 . 1.391(4) ?
C3 C4 . 1.386(4) ?
C3 H3 . 0.9500 ?
C4 C5 . 1.386(4) ?
C4 H4 . 0.9500 ?
C5 C6 . 1.369(5) ?
C5 H5 . 0.9500 ?
C6 C7 . 1.387(4) ?
C6 H6 . 0.9500 ?
C7 H7 . 0.9500 ?
C8 N2 . 1.289(4) ?
C8 C10 . 1.478(4) ?
C8 C9 . 1.497(4) ?
C9 H9A . 0.9800 ?
C9 H9B . 0.9800 ?
C9 H9C . 0.9800 ?
C10 N3 . 1.355(3) ?
C10 C11 . 1.392(4) ?
C11 C12 . 1.384(4) ?
C11 H11 . 0.9500 ?
C12 C13 . 1.386(4) ?
C12 H12 . 0.9500 ?
C13 C14 . 1.393(4) ?
C13 H13 . 0.9500 ?
C14 N3 . 1.348(4) ?
C14 C15 . 1.484(4) ?
C15 N4 . 1.287(4) ?
C15 C16 . 1.488(4) ?
C16 H16A . 0.9800 ?
C16 H16B . 0.9800 ?
C16 H16C . 0.9800 ?
C17 O2 . 1.246(3) ?
C17 N5 . 1.347(4) ?
C17 C18 . 1.481(4) ?
C18 C23 . 1.392(4) ?
C18 C19 . 1.398(4) ?
C19 C20 . 1.390(4) ?
C19 H19 . 0.9500 ?
C20 C21 . 1.384(5) ?
C20 H20 . 0.9500 ?
C21 C22 . 1.380(5) ?
C21 H21 . 0.9500 ?
C22 C23 . 1.393(4) ?
C22 H22 . 0.9500 ?
C23 H23 . 0.9500 ?
C24 O3 . 1.444(4) ?
C24 H24A . 0.9800 ?
C24 H24B . 0.9800 ?
C24 H24C . 0.9800 ?
C25 O7 . 1.414(4) ?
C25 H25A . 0.9800 ?
C25 H25B . 0.9800 ?
C25 H25C . 0.9800 ?
C26 O8 . 1.427(4) ?
C26 H26A . 0.9800 ?
C26 H26B . 0.9800 ?
C26 H26C . 0.9800 ?
Dy1 O6 . 2.313(2) ?
Dy1 O5 . 2.354(2) ?
Dy1 O1 . 2.358(2) ?
Dy1 O2 . 2.3961(19) ?
Dy1 O4 . 2.420(2) ?
Dy1 O3 . 2.472(2) ?
Dy1 N4 . 2.555(2) ?
Dy1 N2 . 2.577(2) ?
Dy1 N3 . 2.584(2) ?
N1 N2 . 1.386(3) ?
N1 H1A . 0.8800 ?
N4 N5 . 1.376(3) ?
N5 H5A . 0.8800 ?
O3 H3S . 0.792(19) ?
O4 H4SA . 0.77(4) ?
O4 H4SB . 0.73(4) ?
O5 H5SA . 0.81(5) ?
O5 H5SB . 0.73(5) ?
O6 H6SA . 0.77(4) ?
O6 H6SB . 0.66(4) ?
O7 H7S . 0.77(4) ?
O8 H8S . 0.77(5) ?

loop_
_geom_hbond_atom_site_label_D
_geom_hbond_atom_site_label_H
_geom_hbond_atom_site_label_A
_geom_hbond_site_symmetry_A
_geom_hbond_distance_DH
_geom_hbond_distance_HA
_geom_hbond_distance_DA
_geom_hbond_angle_DHA
O4 H4SA Cl3 . 0.77(4) 2.45(4) 3.211(3) 170(4)
N1 H1A Cl2 1_545 0.88 2.53 3.298(2) 147
O6 H6SA Cl1 1_545 0.77(4) 2.27(4) 3.030(3) 168(4)
O3 H3S Cl3 2_656 0.79(3) 2.60(3) 3.329(2) 156(3)
O4 H4SB Cl3 2_556 0.73(5) 2.42(4) 3.133(3) 165(4)
O6 H6SB Cl1 2_665 0.67(3) 2.39(3) 3.058(3) 179(5)
O7 H7S Cl2 2_666 0.78(4) 2.29(4) 3.049(3) 165(4)
O8 H8S Cl3 2_566 0.77(5) 2.34(5) 3.104(3) 174(6)
O5 H5SA O8 2_566 0.81(4) 1.96(4) 2.702(4) 154(4)
O5 H5SB O7 2_666 0.72(5) 1.95(5) 2.659(3) 167(6)
C7 H7 Cl2 1_545 0.95 2.75 3.494(3) 136
C11 H11 Cl1 1_445 0.95 2.80 3.730(3) 167
C12 H12 Cl1 2_565 0.95 2.79 3.734(3) 172
C16 H16B Cl2 . 0.98 2.66 3.620(3) 166
C16 H16C Cl2 2_565 0.98 2.77 3.618(3) 145
C19 H19 Cl2 . 0.95 2.74 3.522(3) 140
C26 H26A Cl3 1_565 0.98 2.79 3.761(4) 171
C4 H4 O8 1_645 0.95 2.60 3.406(4) 143

_cod_database_fobs_code 2243636
